data_4000951
loop_
_publ_author_name
'Ling, Chris D.'
'Avdeev, Maxim'
'Kharton, Vladislav V.'
'Yaremchenko, Aleksey A.'
'Macquart, Ren\'e B.'
'Hoelzel, Markus'

_publ_section_title
;
 Structures, Phase Transitions, Hydration, and Ionic Conductivity of
 Ba4Ta2O9
;
_journal_issue 2
_journal_name_full 'Chemistry of Materials'
_journal_page_first 532
_journal_paper_doi 10.1021/cm903170t
_journal_volume 22
_journal_year 2010
_chemical_formula_sum 'Ba4 O9 Ta2'
_chemical_formula_weight 1055.21
_chemical_name_systematic ' ?'
_space_group_IT_number 14
_symmetry_cell_setting monoclinic
_symmetry_space_group_name_Hall '-P 2ybc'
_symmetry_space_group_name_H-M 'P 1 21/c 1'
_cell_angle_alpha 90.0
_cell_angle_beta 120.3324(29)
_cell_angle_gamma 90.0
_cell_formula_units_Z 4
_cell_length_a 6.1106(4)
_cell_length_b 16.1109(8)
_cell_length_c 12.2127(10)
_cell_volume 1037.72(12)
_pd_block_id 2009-10-07T23:38|ECH0002908-10_G-BA4T_phase1|y||
_pd_phase_name Ba4Ta2O9.CIF
_cod_data_source_file cm903170t_si_003.cif
_cod_data_source_block ECH0002908-10_G-BA4T_phase_1
_cod_original_cell_volume 1037.71(10)
_cod_database_code 4000951

loop_
_symmetry_equiv_pos_site_id
_symmetry_equiv_pos_as_xyz
1 +x,+y,+z
2 -x,+y+1/2,-z+1/2
-1 -x,-y,-z
-2 +x,-y+1/2,+z+1/2

loop_
_atom_site_type_symbol
_atom_site_label
_atom_site_fract_x
_atom_site_fract_y
_atom_site_fract_z
_atom_site_occupancy
_atom_site_thermal_displace_type
_atom_site_U_iso_or_equiv
_atom_site_symmetry_multiplicity
Ba Ba1_1 0.009(4) 0.7387(10) 0.0003(22) 1.0 Uiso 0.0197(20) 4
Ba Ba2_1 0.663(4) 0.9017(9) 0.6505(21) 1.0 Uiso 0.0197(20) 4
Ba Ba2_2 0.661(4) 0.8613(8) 0.1640(21) 1.0 Uiso 0.0197(20) 4
Ba Ba3_1 0.0 0.0 0.0 1.0 Uiso 0.0197(20) 2
Ba Ba3_2 0.0 0.0 0.5 1.0 Uiso 0.0197(20) 2
Ta Ta1_1 0.6411(31) 0.1658(7) 0.6699(17) 1.0 Uiso 0.0247(24) 4
Ta Ta1_2 0.6852(33) 0.1560(7) 0.1770(16) 1.0 Uiso 0.0247(24) 4
O O1_1 0.4413(30) 0.7346(10) -0.0151(15) 1.0 Uiso 0.0222(12) 4
O O1_2 0.4819(28) 0.2452(10) 0.2154(15) 1.0 Uiso 0.0222(12) 4
O O1_3 0.0308(33) 0.7327(9) 0.2254(16) 1.0 Uiso 0.0222(12) 4
O O2_1 0.2582(30) 0.9064(10) 0.1801(16) 1.0 Uiso 0.0222(12) 4
O O2_2 0.194(4) 0.9026(8) 0.6603(19) 1.0 Uiso 0.0222(12) 4
O O2_3 0.9045(34) 0.3765(10) 0.1436(13) 1.0 Uiso 0.0222(12) 4
O O2_4 0.8770(32) 0.3868(9) 0.6059(16) 1.0 Uiso 0.0222(12) 4
O O2_5 0.6524(31) 0.8733(9) 0.9552(18) 1.0 Uiso 0.0222(12) 4
O O2_6 0.6022(28) 0.9366(9) 0.4405(16) 1.0 Uiso 0.0222(12) 4

loop_
_atom_type_symbol
_atom_type_number_in_cell
Ba 16.0
Ta 8.0
O 36.0
